data_2223861
loop_
_publ_author_name
'Zhang, Hongming'
'Ankati, Haribabu'
'Biehl, Ed'

_publ_section_title
;
 (<i>E</i>)-3-(2,6-Dichlorobenzylidene)indolin-2-one
;
_journal_coeditor_code IM2152
_journal_issue 11
_journal_name_full 'Acta Crystallographica Section E'
_journal_page_first o2887
_journal_paper_doi 10.1107/S1600536809043487
_journal_volume 65
_journal_year 2009
_chemical_formula_iupac 'C15 H9 Cl2 N O'
_chemical_formula_moiety 'C15 H9 Cl2 N O'
_chemical_formula_sum 'C15 H9 Cl2 N O'
_chemical_formula_weight 290.13
_chemical_name_systematic
;
(<i>E</i>)-3-(2,6-Dichlorobenzylidene)indolin-2-one
;
_space_group_IT_number 2
_symmetry_cell_setting triclinic
_symmetry_space_group_name_Hall '-P 1'
_symmetry_space_group_name_H-M 'P -1'
_atom_sites_solution_hydrogens geom
_atom_sites_solution_primary direct
_atom_sites_solution_secondary difmap
_audit_creation_method SHELXL-97
_cell_angle_alpha 99.3340(10)
_cell_angle_beta 91.1880(10)
_cell_angle_gamma 96.3380(10)
_cell_formula_units_Z 4
_cell_length_a 8.3908(5)
_cell_length_b 12.6079(7)
_cell_length_c 12.7635(7)
_cell_measurement_reflns_used 6257
_cell_measurement_temperature 296(2)
_cell_measurement_theta_max 27.88
_cell_measurement_theta_min 2.79
_cell_volume 1323.21(13)
_computing_cell_refinement 'SAINT (Bruker, 1997)'
_computing_data_collection 'SMART (Bruker, 1997)'
_computing_data_reduction 'SAINT (Bruker, 1997)'
_computing_molecular_graphics 'SHELXTL (Sheldrick, 2008)'
_computing_publication_material 'SHELXTL (Sheldrick, 2008) and publCIF (Westrip, 2009)'
_computing_structure_refinement 'SHELXL97 (Sheldrick, 2008)'
_computing_structure_solution 'SHELXS97 (Sheldrick, 2008)'
_diffrn_ambient_temperature 296(2)
_diffrn_detector_area_resol_mean 83.33
_diffrn_measured_fraction_theta_full 0.982
_diffrn_measured_fraction_theta_max 0.982
_diffrn_measurement_device_type 'Bruker APEX'
_diffrn_measurement_method '\f and \w'
_diffrn_radiation_monochromator graphite
_diffrn_radiation_source 'fine-focus sealed tube'
_diffrn_radiation_type MoK\a
_diffrn_radiation_wavelength 0.71073
_diffrn_reflns_av_R_equivalents 0.024
_diffrn_reflns_av_sigmaI/netI 0.030
_diffrn_reflns_limit_h_max 11
_diffrn_reflns_limit_h_min -11
_diffrn_reflns_limit_k_max 16
_diffrn_reflns_limit_k_min -16
_diffrn_reflns_limit_l_max 16
_diffrn_reflns_limit_l_min -16
_diffrn_reflns_number 16946
_diffrn_reflns_theta_full 28.30
_diffrn_reflns_theta_max 28.30
_diffrn_reflns_theta_min 1.62
_exptl_absorpt_coefficient_mu 0.480
_exptl_absorpt_correction_T_max 0.964
_exptl_absorpt_correction_T_min 0.849
_exptl_absorpt_correction_type multi-scan
_exptl_absorpt_process_details '(SADABS; Sheldrick, 1996)'
_exptl_crystal_colour orange
_exptl_crystal_density_diffrn 1.456
_exptl_crystal_density_method 'not measured'
_exptl_crystal_description plates
_exptl_crystal_F_000 592
_exptl_crystal_size_max 0.35
_exptl_crystal_size_mid 0.17
_exptl_crystal_size_min 0.08
_refine_diff_density_max 0.333
_refine_diff_density_min -0.232
_refine_ls_extinction_method none
_refine_ls_goodness_of_fit_ref 1.026
_refine_ls_hydrogen_treatment constr
_refine_ls_matrix_type full
_refine_ls_number_parameters 343
_refine_ls_number_reflns 6459
_refine_ls_number_restraints 0
_refine_ls_restrained_S_all 1.026
_refine_ls_R_factor_all 0.074
_refine_ls_R_factor_gt 0.052
_refine_ls_shift/su_max 0.000
_refine_ls_shift/su_mean 0.000
_refine_ls_structure_factor_coef Fsqd
_refine_ls_weighting_details 'calc w=1/[\s^2^(Fo^2^)+(0.0619P)^2^+0.2428P] where P=(Fo^2^+2Fc^2^)/3'
_refine_ls_weighting_scheme calc
_refine_ls_wR_factor_gt 0.121
_refine_ls_wR_factor_ref 0.134
_reflns_number_gt 4669
_reflns_number_total 6459
_reflns_threshold_expression I>2\s(I)
_cod_data_source_file im2152.cif
_cod_data_source_block I
_cod_original_cell_volume 1323.20(10)
_cod_database_code 2223861
_cod_database_fobs_code 2223861

loop_
_symmetry_equiv_pos_as_xyz
'x, y, z'
'-x, -y, -z'

loop_
_atom_site_type_symbol
_atom_site_label
_atom_site_fract_x
_atom_site_fract_y
_atom_site_fract_z
_atom_site_U_iso_or_equiv
_atom_site_adp_type
_atom_site_calc_flag
_atom_site_refinement_flags
_atom_site_occupancy
_atom_site_disorder_assembly
_atom_site_disorder_group
N N1 0.8867(2) 0.59180(14) 0.44745(13) 0.0561(4) Uani d . 1 . .
H H1 0.9144 0.5842 0.5108 0.067 Uiso calc R 1 . .
C C2 0.9182(3) 0.52439(18) 0.35853(16) 0.0548(5) Uani d . 1 . .
O O2 0.9914(2) 0.44512(13) 0.35421(12) 0.0729(5) Uani d . 1 . .
C C3 0.8476(2) 0.56692(16) 0.26602(15) 0.0480(5) Uani d . 1 . .
C C4 0.6896(3) 0.73604(17) 0.27271(17) 0.0537(5) Uani d . 1 . .
H H4 0.6677 0.7285 0.2000 0.064 Uiso calc R 1 . .
C C5 0.6374(3) 0.82040(18) 0.3414(2) 0.0609(6) Uani d . 1 . .
H H5 0.5800 0.8698 0.3146 0.073 Uiso calc R 1 . .
C C6 0.6698(3) 0.83215(18) 0.44947(19) 0.0613(6) Uani d . 1 . .
H H6 0.6343 0.8898 0.4944 0.074 Uiso calc R 1 . .
C C7 0.7538(3) 0.76009(18) 0.49217(17) 0.0575(5) Uani d . 1 . .
H H7 0.7760 0.7684 0.5649 0.069 Uiso calc R 1 . .
C C8 0.8033(2) 0.67554(16) 0.42338(16) 0.0487(5) Uani d . 1 . .
C C9 0.7750(2) 0.66252(16) 0.31353(15) 0.0461(4) Uani d . 1 . .
C C10 0.8627(3) 0.51431(17) 0.16770(16) 0.0520(5) Uani d . 1 . .
H H10 0.9152 0.4526 0.1636 0.062 Uiso calc R 1 . .
C C11 0.8090(2) 0.53923(16) 0.06520(15) 0.0478(5) Uani d . 1 . .
C C12 0.8584(2) 0.63401(17) 0.02580(16) 0.0511(5) Uani d . 1 . .
Cl Cl12 0.99044(8) 0.73448(5) 0.10073(5) 0.07059(19) Uani d . 1 . .
C C13 0.8105(3) 0.6502(2) -0.07446(18) 0.0665(6) Uani d . 1 . .
H H13 0.8441 0.7148 -0.0979 0.080 Uiso calc R 1 . .
C C14 0.7137(3) 0.5705(3) -0.13847(19) 0.0764(8) Uani d . 1 . .
H H14 0.6818 0.5810 -0.2059 0.092 Uiso calc R 1 . .
C C15 0.6628(3) 0.4751(2) -0.10437(19) 0.0747(7) Uani d . 1 . .
H H15 0.5965 0.4211 -0.1482 0.090 Uiso calc R 1 . .
C C16 0.7111(3) 0.46028(18) -0.00474(17) 0.0570(5) Uani d . 1 . .
Cl Cl16 0.64687(9) 0.33919(5) 0.03774(6) 0.0858(2) Uani d . 1 . .
N N21 0.6215(2) 0.38621(13) 0.51019(13) 0.0534(4) Uani d . 1 . .
H H21 0.6146 0.4447 0.5543 0.064 Uiso calc R 1 . .
C C22 0.5593(3) 0.36652(16) 0.40938(16) 0.0513(5) Uani d . 1 . .
O O22 0.4820(2) 0.42554(12) 0.36706(12) 0.0687(5) Uani d . 1 . .
C C23 0.6022(2) 0.25727(15) 0.36049(15) 0.0461(4) Uani d . 1 . .
C C24 0.7577(3) 0.12452(17) 0.44962(18) 0.0558(5) Uani d . 1 . .
H H24 0.7547 0.0704 0.3904 0.067 Uiso calc R 1 . .
C C25 0.8278(3) 0.1109(2) 0.5444(2) 0.0666(6) Uani d . 1 . .
H H25 0.8720 0.0473 0.5491 0.080 Uiso calc R 1 . .
C C26 0.8328(3) 0.1911(2) 0.6324(2) 0.0684(6) Uani d . 1 . .
H H26 0.8808 0.1805 0.6957 0.082 Uiso calc R 1 . .
C C27 0.7682(3) 0.28678(19) 0.62897(17) 0.0602(6) Uani d . 1 . .
H H27 0.7717 0.3405 0.6885 0.072 Uiso calc R 1 . .
C C28 0.6985(2) 0.29923(16) 0.53382(16) 0.0491(5) Uani d . 1 . .
C C29 0.6920(2) 0.21915(15) 0.44319(15) 0.0461(4) Uani d . 1 . .
C C30 0.5491(2) 0.21366(15) 0.26238(15) 0.0481(5) Uani d . 1 . .
H H30 0.4870 0.2549 0.2276 0.058 Uiso calc R 1 . .
C C31 0.5768(2) 0.10769(15) 0.20232(14) 0.0461(4) Uani d . 1 . .
C C32 0.4491(3) 0.02878(16) 0.16894(16) 0.0518(5) Uani d . 1 . .
Cl Cl32 0.25656(7) 0.05641(5) 0.20230(6) 0.0764(2) Uani d . 1 . .
C C33 0.4683(3) -0.07053(18) 0.10949(18) 0.0655(6) Uani d . 1 . .
H H33 0.3801 -0.1218 0.0890 0.079 Uiso calc R 1 . .
C C34 0.6194(4) -0.0920(2) 0.08132(18) 0.0710(7) Uani d . 1 . .
H H34 0.6337 -0.1587 0.0415 0.085 Uiso calc R 1 . .
C C35 0.7498(3) -0.0170(2) 0.11093(19) 0.0692(7) Uani d . 1 . .
H H35 0.8519 -0.0322 0.0910 0.083 Uiso calc R 1 . .
C C36 0.7281(3) 0.08203(18) 0.17090(17) 0.0562(5) Uani d . 1 . .
Cl Cl36 0.89345(8) 0.17731(6) 0.20621(6) 0.0860(2) Uani d . 1 . .

loop_
_atom_site_aniso_label
_atom_site_aniso_U_11
_atom_site_aniso_U_22
_atom_site_aniso_U_33
_atom_site_aniso_U_12
_atom_site_aniso_U_13
_atom_site_aniso_U_23
N1 0.0754(12) 0.0573(11) 0.0375(9) 0.0106(9) -0.0024(8) 0.0117(8)
C2 0.0685(14) 0.0529(12) 0.0444(11) 0.0080(10) -0.0019(10) 0.0122(9)
O2 0.1095(14) 0.0638(10) 0.0513(9) 0.0352(10) -0.0080(9) 0.0110(7)
C3 0.0548(11) 0.0485(11) 0.0418(10) 0.0073(9) -0.0001(8) 0.0099(8)
C4 0.0568(12) 0.0541(12) 0.0520(12) 0.0080(10) 0.0024(9) 0.0128(10)
C5 0.0615(13) 0.0540(13) 0.0704(15) 0.0139(10) 0.0091(11) 0.0136(11)
C6 0.0663(14) 0.0517(12) 0.0647(15) 0.0066(11) 0.0176(11) 0.0042(11)
C7 0.0677(14) 0.0572(13) 0.0451(11) 0.0011(11) 0.0086(10) 0.0043(10)
C8 0.0525(11) 0.0490(11) 0.0443(11) -0.0009(9) 0.0015(8) 0.0116(9)
C9 0.0490(11) 0.0462(11) 0.0434(10) 0.0035(8) 0.0030(8) 0.0095(8)
C10 0.0614(13) 0.0488(11) 0.0481(11) 0.0164(10) -0.0007(9) 0.0084(9)
C11 0.0518(11) 0.0534(12) 0.0386(10) 0.0184(9) 0.0017(8) 0.0004(8)
C12 0.0529(12) 0.0584(12) 0.0437(11) 0.0180(10) 0.0048(9) 0.0053(9)
Cl12 0.0724(4) 0.0672(4) 0.0680(4) -0.0048(3) 0.0039(3) 0.0073(3)
C13 0.0767(16) 0.0827(17) 0.0482(13) 0.0330(14) 0.0112(11) 0.0175(12)
C14 0.0839(18) 0.109(2) 0.0389(12) 0.0392(17) -0.0063(11) 0.0035(13)
C15 0.0667(15) 0.097(2) 0.0513(14) 0.0177(14) -0.0086(11) -0.0180(14)
C16 0.0572(12) 0.0594(13) 0.0507(12) 0.0134(10) 0.0053(10) -0.0062(10)
Cl16 0.0954(5) 0.0576(4) 0.0953(5) -0.0016(3) 0.0205(4) -0.0090(3)
N21 0.0712(11) 0.0381(9) 0.0460(10) 0.0049(8) -0.0040(8) -0.0062(7)
C22 0.0656(13) 0.0391(10) 0.0470(11) 0.0052(9) 0.0022(9) 0.0009(8)
O22 0.1060(13) 0.0475(8) 0.0536(9) 0.0290(9) -0.0097(8) -0.0010(7)
C23 0.0558(11) 0.0354(9) 0.0457(11) 0.0053(8) 0.0030(9) 0.0020(8)
C24 0.0636(13) 0.0454(11) 0.0568(13) 0.0091(10) -0.0043(10) 0.0029(9)
C25 0.0698(15) 0.0580(14) 0.0739(16) 0.0116(11) -0.0136(12) 0.0158(12)
C26 0.0715(15) 0.0714(16) 0.0608(14) 0.0008(12) -0.0205(12) 0.0145(12)
C27 0.0659(14) 0.0593(13) 0.0485(12) -0.0037(11) -0.0092(10) -0.0024(10)
C28 0.0502(11) 0.0421(10) 0.0509(11) -0.0026(8) -0.0017(9) 0.0019(8)
C29 0.0488(11) 0.0423(10) 0.0454(10) 0.0008(8) -0.0010(8) 0.0046(8)
C30 0.0578(12) 0.0420(10) 0.0450(11) 0.0141(9) 0.0004(9) 0.0038(8)
C31 0.0609(12) 0.0435(10) 0.0346(9) 0.0146(9) -0.0012(8) 0.0030(8)
C32 0.0658(13) 0.0482(11) 0.0414(10) 0.0149(10) -0.0065(9) 0.0028(9)
Cl32 0.0616(4) 0.0763(4) 0.0860(5) 0.0078(3) -0.0018(3) -0.0020(3)
C33 0.0947(18) 0.0446(12) 0.0544(13) 0.0137(12) -0.0129(12) -0.0020(10)
C34 0.115(2) 0.0513(13) 0.0489(13) 0.0359(15) -0.0008(13) -0.0040(10)
C35 0.0865(18) 0.0728(16) 0.0558(13) 0.0412(14) 0.0129(12) 0.0105(12)
C36 0.0642(13) 0.0562(12) 0.0503(12) 0.0174(10) 0.0042(10) 0.0082(10)
Cl36 0.0609(4) 0.0907(5) 0.1046(6) 0.0068(3) 0.0163(4) 0.0106(4)

loop_
_atom_type_symbol
_atom_type_description
_atom_type_scat_dispersion_real
_atom_type_scat_dispersion_imag
_atom_type_scat_source
C C 0.0033 0.0016 'International Tables Vol C Tables 4.2.6.8 and 6.1.1.4'
H H 0.0000 0.0000 'International Tables Vol C Tables 4.2.6.8 and 6.1.1.4'
N N 0.0061 0.0033 'International Tables Vol C Tables 4.2.6.8 and 6.1.1.4'
O O 0.0106 0.0060 'International Tables Vol C Tables 4.2.6.8 and 6.1.1.4'
Cl Cl 0.1484 0.1585 'International Tables Vol C Tables 4.2.6.8 and 6.1.1.4'

loop_
_geom_angle_atom_site_label_1
_geom_angle_atom_site_label_2
_geom_angle_atom_site_label_3
_geom_angle_site_symmetry_1
_geom_angle_site_symmetry_3
_geom_angle
_geom_angle_publ_flag
C2 N1 C8 . . 111.47(17) ?
C2 N1 H1 . . 124.3 ?
C8 N1 H1 . . 124.3 ?
O2 C2 N1 . . 126.48(19) ?
O2 C2 C3 . . 126.87(19) ?
N1 C2 C3 . . 106.64(18) ?
C10 C3 C9 . . 136.10(19) ?
C10 C3 C2 . . 118.73(18) ?
C9 C3 C2 . . 105.17(17) ?
C5 C4 C9 . . 119.3(2) ?
C5 C4 H4 . . 120.4 ?
C9 C4 H4 . . 120.4 ?
C4 C5 C6 . . 120.6(2) ?
C4 C5 H5 . . 119.7 ?
C6 C5 H5 . . 119.7 ?
C7 C6 C5 . . 121.3(2) ?
C7 C6 H6 . . 119.3 ?
C5 C6 H6 . . 119.3 ?
C8 C7 C6 . . 117.7(2) ?
C8 C7 H7 . . 121.2 ?
C6 C7 H7 . . 121.2 ?
C7 C8 C9 . . 122.4(2) ?
C7 C8 N1 . . 128.23(19) ?
C9 C8 N1 . . 109.37(17) ?
C4 C9 C8 . . 118.71(19) ?
C4 C9 C3 . . 133.96(19) ?
C8 C9 C3 . . 107.33(17) ?
C3 C10 C11 . . 129.73(19) ?
C3 C10 H10 . . 115.1 ?
C11 C10 H10 . . 115.1 ?
C12 C11 C16 . . 115.33(19) ?
C12 C11 C10 . . 125.09(19) ?
C16 C11 C10 . . 119.4(2) ?
C13 C12 C11 . . 122.4(2) ?
C13 C12 Cl12 . . 117.53(19) ?
C11 C12 Cl12 . . 120.03(16) ?
C14 C13 C12 . . 119.5(2) ?
C14 C13 H13 . . 120.3 ?
C12 C13 H13 . . 120.3 ?
C13 C14 C15 . . 120.7(2) ?
C13 C14 H14 . . 119.7 ?
C15 C14 H14 . . 119.7 ?
C14 C15 C16 . . 119.2(2) ?
C14 C15 H15 . . 120.4 ?
C16 C15 H15 . . 120.4 ?
C15 C16 C11 . . 122.9(2) ?
C15 C16 Cl16 . . 118.9(2) ?
C11 C16 Cl16 . . 118.12(17) ?
C22 N21 C28 . . 111.48(16) ?
C22 N21 H21 . . 124.3 ?
C28 N21 H21 . . 124.3 ?
O22 C22 N21 . . 126.61(19) ?
O22 C22 C23 . . 126.87(19) ?
N21 C22 C23 . . 106.52(18) ?
C30 C23 C29 . . 133.96(18) ?
C30 C23 C22 . . 120.05(18) ?
C29 C23 C22 . . 105.84(16) ?
C25 C24 C29 . . 119.5(2) ?
C25 C24 H24 . . 120.2 ?
C29 C24 H24 . . 120.2 ?
C24 C25 C26 . . 120.4(2) ?
C24 C25 H25 . . 119.8 ?
C26 C25 H25 . . 119.8 ?
C25 C26 C27 . . 121.7(2) ?
C25 C26 H26 . . 119.2 ?
C27 C26 H26 . . 119.2 ?
C28 C27 C26 . . 117.3(2) ?
C28 C27 H27 . . 121.4 ?
C26 C27 H27 . . 121.4 ?
C27 C28 C29 . . 122.23(19) ?
C27 C28 N21 . . 128.52(19) ?
C29 C28 N21 . . 109.23(17) ?
C24 C29 C28 . . 118.90(18) ?
C24 C29 C23 . . 134.09(18) ?
C28 C29 C23 . . 106.90(17) ?
C23 C30 C31 . . 127.71(18) ?
C23 C30 H30 . . 116.1 ?
C31 C30 H30 . . 116.1 ?
C32 C31 C36 . . 116.07(18) ?
C32 C31 C30 . . 120.65(18) ?
C36 C31 C30 . . 123.21(19) ?
C33 C32 C31 . . 122.9(2) ?
C33 C32 Cl32 . . 118.52(19) ?
C31 C32 Cl32 . . 118.61(15) ?
C34 C33 C32 . . 118.8(2) ?
C34 C33 H33 . . 120.6 ?
C32 C33 H33 . . 120.6 ?
C33 C34 C35 . . 121.0(2) ?
C33 C34 H34 . . 119.5 ?
C35 C34 H34 . . 119.5 ?
C34 C35 C36 . . 119.3(2) ?
C34 C35 H35 . . 120.3 ?
C36 C35 H35 . . 120.3 ?
C35 C36 C31 . . 122.0(2) ?
C35 C36 Cl36 . . 118.96(19) ?
C31 C36 Cl36 . . 119.08(16) ?

loop_
_geom_bond_atom_site_label_1
_geom_bond_atom_site_label_2
_geom_bond_site_symmetry_2
_geom_bond_distance
_geom_bond_publ_flag
N1 C2 . 1.353(3) ?
N1 C8 . 1.399(3) ?
N1 H1 . 0.8600 ?
C2 O2 . 1.224(2) ?
C2 C3 . 1.510(3) ?
C3 C10 . 1.336(3) ?
C3 C9 . 1.460(3) ?
C4 C5 . 1.381(3) ?
C4 C9 . 1.390(3) ?
C4 H4 . 0.9300 ?
C5 C6 . 1.381(3) ?
C5 H5 . 0.9300 ?
C6 C7 . 1.380(3) ?
C6 H6 . 0.9300 ?
C7 C8 . 1.375(3) ?
C7 H7 . 0.9300 ?
C8 C9 . 1.397(3) ?
C10 C11 . 1.468(3) ?
C10 H10 . 0.9300 ?
C11 C12 . 1.395(3) ?
C11 C16 . 1.401(3) ?
C12 C13 . 1.386(3) ?
C12 Cl12 . 1.732(2) ?
C13 C14 . 1.365(4) ?
C13 H13 . 0.9300 ?
C14 C15 . 1.372(4) ?
C14 H14 . 0.9300 ?
C15 C16 . 1.374(3) ?
C15 H15 . 0.9300 ?
C16 Cl16 . 1.736(3) ?
N21 C22 . 1.353(3) ?
N21 C28 . 1.403(3) ?
N21 H21 . 0.8600 ?
C22 O22 . 1.220(3) ?
C22 C23 . 1.502(3) ?
C23 C30 . 1.330(3) ?
C23 C29 . 1.457(3) ?
C24 C25 . 1.378(3) ?
C24 C29 . 1.382(3) ?
C24 H24 . 0.9300 ?
C25 C26 . 1.381(3) ?
C25 H25 . 0.9300 ?
C26 C27 . 1.383(3) ?
C26 H26 . 0.9300 ?
C27 C28 . 1.376(3) ?
C27 H27 . 0.9300 ?
C28 C29 . 1.402(3) ?
C30 C31 . 1.473(3) ?
C30 H30 . 0.9300 ?
C31 C32 . 1.389(3) ?
C31 C36 . 1.395(3) ?
C32 C33 . 1.382(3) ?
C32 Cl32 . 1.737(2) ?
C33 C34 . 1.369(4) ?
C33 H33 . 0.9300 ?
C34 C35 . 1.369(4) ?
C34 H34 . 0.9300 ?
C35 C36 . 1.387(3) ?
C35 H35 . 0.9300 ?
C36 Cl36 . 1.733(2) ?

loop_
_geom_hbond_atom_site_label_D
_geom_hbond_atom_site_label_H
_geom_hbond_atom_site_label_A
_geom_hbond_site_symmetry_A
_geom_hbond_distance_DH
_geom_hbond_distance_HA
_geom_hbond_distance_DA
_geom_hbond_angle_DHA
N21 H21 O22 2_666 0.86 2.03 2.854(2) 159.2
N1 H1 O2 2_766 0.86 1.99 2.837(2) 170.5
